data_7054524
loop_
_publ_author_name
'Ma, Xi Tong'
'Xing, Na'
'Yan, Zhi Dan'
'Zhang, Xiao Xi'
'Wu, Qiong'
'Xing, Yong Heng'

_publ_section_title
;
 Peroxo- and oxovanadium(iv) complexes with tridentate N-heterocycle
 ligands: synthesis, structure, and catalytic performance
;
_journal_issue 2
_journal_name_full 'New J. Chem.'
_journal_page_first 1067
_journal_paper_doi 10.1039/C4NJ01525H
_journal_volume 39
_journal_year 2015
_chemical_formula_sum 'C23 H32 N8 O12 S V'
_chemical_formula_weight 695.57
_chemical_name_systematic
; 
 ? 
;
_space_group_IT_number 2
_symmetry_cell_setting triclinic
_symmetry_space_group_name_Hall '-P 1'
_symmetry_space_group_name_H-M 'P -1'
_atom_sites_solution_hydrogens geom
_atom_sites_solution_primary direct
_atom_sites_solution_secondary difmap
_audit_creation_method SHELXL-97
_cell_angle_alpha 103.220(2)
_cell_angle_beta 93.546(2)
_cell_angle_gamma 100.630(2)
_cell_formula_units_Z 2
_cell_length_a 9.9813(13)
_cell_length_b 12.3482(15)
_cell_length_c 13.2980(17)
_cell_measurement_reflns_used 2325
_cell_measurement_temperature 296(2)
_cell_measurement_theta_max 25.54
_cell_measurement_theta_min 2.48
_cell_volume 1558.9(3)
_computing_cell_refinement 'Bruker SMART'
_computing_data_collection 'Bruker SMART'
_computing_data_reduction 'Bruker SAINT'
_computing_molecular_graphics 'Bruker SHELXTL'
_computing_publication_material 'Bruker SHELXTL'
_computing_structure_refinement 'SHELXL-97 (Sheldrick, 1997)'
_computing_structure_solution 'SHELXS-97 (Sheldrick, 1990)'
_diffrn_ambient_temperature 296(2)
_diffrn_measured_fraction_theta_full 0.995
_diffrn_measured_fraction_theta_max 0.995
_diffrn_measurement_device_type 'CCD area detector'
_diffrn_measurement_method 'phi and omega scans'
_diffrn_radiation_monochromator graphite
_diffrn_radiation_source 'fine-focus sealed tube'
_diffrn_radiation_type MoK\a
_diffrn_radiation_wavelength 0.71073
_diffrn_reflns_av_R_equivalents 0.0209
_diffrn_reflns_av_sigmaI/netI 0.0480
_diffrn_reflns_limit_h_max 11
_diffrn_reflns_limit_h_min -11
_diffrn_reflns_limit_k_max 12
_diffrn_reflns_limit_k_min -14
_diffrn_reflns_limit_l_max 13
_diffrn_reflns_limit_l_min -15
_diffrn_reflns_number 8039
_diffrn_reflns_theta_full 25.00
_diffrn_reflns_theta_max 25.00
_diffrn_reflns_theta_min 1.58
_diffrn_standards_decay_% 0
_diffrn_standards_interval_count 0
_diffrn_standards_interval_time 0
_diffrn_standards_number 0
_exptl_absorpt_coefficient_mu 0.457
_exptl_absorpt_correction_T_max 0.9643
_exptl_absorpt_correction_T_min 0.8982
_exptl_absorpt_correction_type multi-scan
_exptl_absorpt_process_details sadabs
_exptl_crystal_colour blue
_exptl_crystal_density_diffrn 1.482
_exptl_crystal_density_method 'not measured'
_exptl_crystal_description block
_exptl_crystal_F_000 722
_exptl_crystal_size_max 0.24
_exptl_crystal_size_mid 0.12
_exptl_crystal_size_min 0.08
_refine_diff_density_max 0.373
_refine_diff_density_min -0.421
_refine_diff_density_rms 0.053
_refine_ls_extinction_method none
_refine_ls_goodness_of_fit_ref 0.986
_refine_ls_hydrogen_treatment mixed
_refine_ls_matrix_type full
_refine_ls_number_parameters 406
_refine_ls_number_reflns 5452
_refine_ls_number_restraints 0
_refine_ls_restrained_S_all 0.986
_refine_ls_R_factor_all 0.0740
_refine_ls_R_factor_gt 0.0443
_refine_ls_shift/su_max 0.000
_refine_ls_shift/su_mean 0.000
_refine_ls_structure_factor_coef Fsqd
_refine_ls_weighting_details 'calc w=1/[\s^2^(Fo^2^)+(0.0481P)^2^+0.8371P] where P=(Fo^2^+2Fc^2^)/3'
_refine_ls_weighting_scheme calc
_refine_ls_wR_factor_gt 0.0998
_refine_ls_wR_factor_ref 0.1089
_reflns_number_gt 3879
_reflns_number_total 5452
_reflns_threshold_expression >2sigma(I)
_cod_data_source_file c4nj01525h2.cif
_cod_data_source_block 888
_cod_depositor_comments
;
The following automatic conversions were performed:

'_symmetry_cell_setting' value 'Triclinic' changed to 'triclinic'
according to
/usr/data/users/saulius/crontab/automatic-downloads/rss-feeds/RSC/lib/dictionaries/cif_core.dic
dictionary named 'cif_core.dic' version 2.4.2 from 2011-04-26.

Automatic conversion script
Id: cif_fix_values 2827 2014-09-09 07:05:25Z andrius 

 Adding full bibliography for 7054523--7054525.cif.
;
_cod_original_sg_symbol_H-M P-1
_cod_database_code 7054524

loop_
_symmetry_equiv_pos_as_xyz
'x, y, z'
'-x, -y, -z'

loop_
_atom_site_label
_atom_site_type_symbol
_atom_site_fract_x
_atom_site_fract_y
_atom_site_fract_z
_atom_site_U_iso_or_equiv
_atom_site_adp_type
_atom_site_occupancy
_atom_site_symmetry_multiplicity
_atom_site_calc_flag
_atom_site_refinement_flags
O4 O 0.6130(2) -0.30581(18) 0.16033(17) 0.0518(6) Uani 1 1 d .
C9 C 0.7784(6) 0.4319(4) 0.0069(4) 0.114(2) Uani 1 1 d .
H9A H 0.7124 0.4468 -0.0410 0.172 Uiso 1 1 calc R
H9B H 0.8114 0.3656 -0.0258 0.172 Uiso 1 1 calc R
H9C H 0.8538 0.4959 0.0272 0.172 Uiso 1 1 calc R
V1 V 0.90838(5) -0.08214(4) 0.13322(4) 0.03144(15) Uani 1 1 d .
S1 S 0.73704(8) -0.23131(6) 0.21725(6) 0.0352(2) Uani 1 1 d .
O2 O 0.8560(2) -0.24136(16) 0.15366(17) 0.0416(5) Uani 1 1 d .
O3 O 0.7289(2) -0.10941(15) 0.22422(15) 0.0355(5) Uani 1 1 d .
N3 N 0.7534(2) 0.2006(2) 0.0905(2) 0.0365(6) Uani 1 1 d .
N6 N 0.8748(2) 0.07637(18) 0.14927(17) 0.0296(5) Uani 1 1 d .
O1 O 1.0356(2) -0.09927(18) 0.07088(18) 0.0493(6) Uani 1 1 d .
N1 N 0.7611(3) -0.09315(19) 0.00923(18) 0.0352(6) Uani 1 1 d .
O12 O 0.5411(3) 0.45902(18) 0.77274(19) 0.0626(7) Uani 1 1 d .
H12A H 0.5675 0.5298 0.7997 0.094 Uiso 1 1 d R
N5 N 0.9135(3) 0.26634(19) 0.24639(19) 0.0379(6) Uani 1 1 d .
C12 C 0.9292(3) 0.1628(2) 0.2315(2) 0.0320(7) Uani 1 1 d .
N8 N 1.0144(3) 0.0134(2) 0.27848(19) 0.0374(6) Uani 1 1 d .
N2 N 0.7217(2) 0.0074(2) 0.00536(18) 0.0337(6) Uani 1 1 d .
N7 N 1.0080(2) 0.12734(19) 0.30303(18) 0.0351(6) Uani 1 1 d .
O11 O 0.6524(2) 0.50900(18) 0.64779(19) 0.0513(6) Uani 1 1 d .
O9 O 0.6431(3) 0.4129(2) 0.4127(2) 0.0669(7) Uani 1 1 d .
O7 O 0.6418(3) 0.14305(19) 0.31268(18) 0.0564(6) Uani 1 1 d .
O8 O 0.7513(2) 0.30472(19) 0.53759(18) 0.0528(6) Uani 1 1 d .
H8A H 0.7831 0.2876 0.4821 0.079 Uiso 1 1 calc R
C7 C 0.8248(3) 0.2841(2) 0.1721(2) 0.0371(7) Uani 1 1 d .
C6 C 0.7836(3) 0.1020(2) 0.0837(2) 0.0306(7) Uani 1 1 d .
O5 O 0.7658(2) -0.25106(19) 0.31761(17) 0.0510(6) Uani 1 1 d .
N4 N 0.8056(3) 0.3880(2) 0.1794(2) 0.0472(7) Uani 1 1 d .
O10 O 0.4302(2) 0.3265(2) 0.4237(2) 0.0693(8) Uani 1 1 d .
H10D H 0.4097 0.3649 0.3816 0.104 Uiso 1 1 d R
O6 O 0.6523(3) 0.0052(2) 0.39222(19) 0.0697(8) Uani 1 1 d .
H6A H 0.6892 -0.0211 0.3385 0.105 Uiso 1 1 d R
C13 C 1.0790(3) 0.1823(3) 0.3986(2) 0.0407(8) Uani 1 1 d .
C16 C 1.0901(3) -0.0010(3) 0.3582(3) 0.0453(8) Uani 1 1 d .
C20 C 0.6068(3) 0.2809(2) 0.5202(2) 0.0362(7) Uani 1 1 d .
C1 C 0.7026(4) -0.1673(3) -0.0777(3) 0.0478(8) Uani 1 1 d .
C18 C 0.6219(3) 0.1026(3) 0.3856(2) 0.0386(7) Uani 1 1 d .
C21 C 0.5644(3) 0.3478(3) 0.4451(3) 0.0420(8) Uani 1 1 d .
C19 C 0.5563(3) 0.1534(2) 0.4779(2) 0.0424(8) Uani 1 1 d .
H19A H 0.5730 0.1160 0.5327 0.051 Uiso 1 1 calc R
H19B H 0.4580 0.1382 0.4592 0.051 Uiso 1 1 calc R
C23 C 0.5853(3) 0.4352(3) 0.6816(3) 0.0409(8) Uani 1 1 d .
C15 C 1.1309(3) 0.1020(3) 0.4329(3) 0.0493(9) Uani 1 1 d .
H15A H 1.1847 0.1134 0.4956 0.059 Uiso 1 1 calc R
C14 C 1.0894(4) 0.3049(3) 0.4477(3) 0.0561(10) Uani 1 1 d .
H14A H 1.1438 0.3247 0.5139 0.084 Uiso 1 1 calc R
H14B H 0.9993 0.3195 0.4575 0.084 Uiso 1 1 calc R
H14C H 1.1318 0.3496 0.4036 0.084 Uiso 1 1 calc R
C4 C 0.6399(3) -0.0042(3) -0.0848(3) 0.0454(8) Uani 1 1 d .
C22 C 0.5473(4) 0.3131(3) 0.6237(3) 0.0464(8) Uani 1 1 d .
H22A H 0.4481 0.2920 0.6105 0.056 Uiso 1 1 calc R
H22B H 0.5762 0.2678 0.6685 0.056 Uiso 1 1 calc R
C11 C 0.8784(4) 0.4833(3) 0.2639(3) 0.0610(10) Uani 1 1 d .
H11A H 0.8921 0.4560 0.3259 0.073 Uiso 1 1 calc R
H11B H 0.8218 0.5398 0.2791 0.073 Uiso 1 1 calc R
C3 C 0.6260(4) -0.1147(3) -0.1365(3) 0.0584(10) Uani 1 1 d .
H3B H 0.5744 -0.1495 -0.2002 0.070 Uiso 1 1 calc R
C8 C 0.7126(4) 0.4121(3) 0.1006(4) 0.0733(13) Uani 1 1 d .
H8B H 0.6778 0.4788 0.1321 0.088 Uiso 1 1 calc R
H8C H 0.6351 0.3487 0.0790 0.088 Uiso 1 1 calc R
C17 C 1.1217(4) -0.1143(3) 0.3573(3) 0.0670(11) Uani 1 1 d .
H17A H 1.0782 -0.1681 0.2945 0.101 Uiso 1 1 calc R
H17B H 1.0880 -0.1389 0.4162 0.101 Uiso 1 1 calc R
H17C H 1.2191 -0.1090 0.3607 0.101 Uiso 1 1 calc R
C5 C 0.5868(4) 0.0907(3) -0.1133(3) 0.0639(11) Uani 1 1 d .
H5C H 0.5324 0.0634 -0.1796 0.096 Uiso 1 1 calc R
H5D H 0.6623 0.1497 -0.1172 0.096 Uiso 1 1 calc R
H5E H 0.5312 0.1204 -0.0616 0.096 Uiso 1 1 calc R
C2 C 0.7235(5) -0.2862(3) -0.1008(3) 0.0751(13) Uani 1 1 d .
H2A H 0.7822 -0.2958 -0.0449 0.113 Uiso 1 1 calc R
H2B H 0.7652 -0.3020 -0.1642 0.113 Uiso 1 1 calc R
H2C H 0.6366 -0.3374 -0.1081 0.113 Uiso 1 1 calc R
C10 C 1.0140(5) 0.5382(4) 0.2391(4) 0.0825(14) Uani 1 1 d .
H10A H 1.0568 0.5995 0.2970 0.124 Uiso 1 1 calc R
H10B H 1.0011 0.5674 0.1789 0.124 Uiso 1 1 calc R
H10C H 1.0713 0.4832 0.2252 0.124 Uiso 1 1 calc R

loop_
_atom_site_aniso_label
_atom_site_aniso_U_11
_atom_site_aniso_U_22
_atom_site_aniso_U_33
_atom_site_aniso_U_23
_atom_site_aniso_U_13
_atom_site_aniso_U_12
O4 0.0578(15) 0.0417(13) 0.0468(14) 0.0079(11) 0.0027(12) -0.0083(11)
C9 0.139(5) 0.107(4) 0.099(4) 0.057(3) -0.025(4) 0.003(3)
V1 0.0350(3) 0.0281(3) 0.0322(3) 0.0080(2) 0.0062(2) 0.0072(2)
S1 0.0436(5) 0.0273(4) 0.0357(4) 0.0092(3) 0.0087(4) 0.0068(3)
O2 0.0501(14) 0.0281(11) 0.0525(14) 0.0121(10) 0.0212(11) 0.0148(10)
O3 0.0441(12) 0.0279(11) 0.0372(12) 0.0078(9) 0.0135(10) 0.0111(9)
N3 0.0359(14) 0.0331(14) 0.0441(15) 0.0131(12) 0.0053(12) 0.0110(11)
N6 0.0344(14) 0.0274(13) 0.0261(13) 0.0069(10) 0.0015(11) 0.0040(10)
O1 0.0469(14) 0.0532(14) 0.0525(14) 0.0168(11) 0.0205(11) 0.0126(11)
N1 0.0405(15) 0.0303(13) 0.0312(14) 0.0050(11) -0.0011(11) 0.0034(11)
O12 0.0842(19) 0.0354(13) 0.0542(16) -0.0076(12) 0.0259(14) -0.0061(12)
N5 0.0454(16) 0.0266(13) 0.0393(15) 0.0057(11) 0.0009(12) 0.0050(11)
C12 0.0324(16) 0.0297(16) 0.0326(16) 0.0083(13) 0.0067(13) 0.0013(12)
N8 0.0409(15) 0.0320(14) 0.0393(15) 0.0112(11) -0.0036(12) 0.0070(11)
N2 0.0323(14) 0.0364(14) 0.0315(14) 0.0097(11) -0.0009(11) 0.0045(11)
N7 0.0373(14) 0.0307(13) 0.0329(14) 0.0049(11) -0.0051(12) 0.0024(11)
O11 0.0551(15) 0.0361(13) 0.0651(16) 0.0178(12) 0.0159(13) 0.0055(11)
O9 0.0642(18) 0.0681(17) 0.0752(19) 0.0386(15) 0.0186(15) 0.0005(14)
O7 0.0784(18) 0.0571(15) 0.0426(14) 0.0189(12) 0.0187(13) 0.0239(13)
O8 0.0404(14) 0.0590(15) 0.0585(15) 0.0102(12) 0.0084(11) 0.0128(11)
C7 0.0393(18) 0.0302(17) 0.0445(19) 0.0114(14) 0.0130(15) 0.0085(14)
C6 0.0301(16) 0.0322(16) 0.0297(16) 0.0108(13) 0.0040(13) 0.0027(12)
O5 0.0583(15) 0.0546(14) 0.0459(14) 0.0250(12) 0.0071(12) 0.0100(11)
N4 0.0553(18) 0.0345(15) 0.0568(18) 0.0133(13) 0.0079(15) 0.0182(13)
O10 0.0456(16) 0.0641(17) 0.111(2) 0.0506(16) 0.0007(15) 0.0088(12)
O6 0.125(2) 0.0524(15) 0.0519(15) 0.0213(13) 0.0426(16) 0.0485(16)
C13 0.0358(18) 0.0466(19) 0.0331(17) 0.0056(15) -0.0009(14) -0.0016(14)
C16 0.0377(19) 0.053(2) 0.047(2) 0.0209(17) -0.0035(16) 0.0056(15)
C20 0.0342(17) 0.0354(17) 0.0399(18) 0.0098(14) 0.0125(14) 0.0056(13)
C1 0.055(2) 0.0421(19) 0.0391(19) 0.0031(16) -0.0004(17) 0.0007(16)
C18 0.0428(19) 0.0371(18) 0.0346(18) 0.0056(15) 0.0050(15) 0.0085(14)
C21 0.043(2) 0.0348(18) 0.048(2) 0.0107(15) 0.0087(16) 0.0055(15)
C19 0.049(2) 0.0354(17) 0.0451(19) 0.0086(15) 0.0167(16) 0.0115(15)
C23 0.0407(19) 0.0348(18) 0.046(2) 0.0076(16) 0.0036(16) 0.0089(14)
C15 0.046(2) 0.059(2) 0.0388(19) 0.0130(17) -0.0125(16) 0.0024(16)
C14 0.057(2) 0.049(2) 0.049(2) -0.0032(17) -0.0057(18) -0.0012(17)
C4 0.0407(19) 0.052(2) 0.0396(19) 0.0124(16) -0.0075(15) 0.0008(15)
C22 0.058(2) 0.0345(18) 0.045(2) 0.0075(15) 0.0168(17) 0.0054(15)
C11 0.085(3) 0.0329(19) 0.063(3) 0.0039(18) 0.010(2) 0.0179(19)
C3 0.067(3) 0.057(2) 0.038(2) 0.0017(18) -0.0141(18) -0.0007(19)
C8 0.083(3) 0.047(2) 0.096(3) 0.018(2) -0.002(3) 0.033(2)
C17 0.071(3) 0.062(3) 0.074(3) 0.028(2) -0.015(2) 0.023(2)
C5 0.063(3) 0.073(3) 0.058(2) 0.023(2) -0.017(2) 0.017(2)
C2 0.111(4) 0.041(2) 0.056(3) -0.0106(19) -0.008(2) 0.006(2)
C10 0.082(3) 0.065(3) 0.089(3) 0.010(2) -0.005(3) 0.000(2)

loop_
_atom_type_symbol
_atom_type_description
_atom_type_scat_dispersion_real
_atom_type_scat_dispersion_imag
_atom_type_scat_source
C C 0.0033 0.0016 'International Tables Vol C Tables 4.2.6.8 and 6.1.1.4'
H H 0.0000 0.0000 'International Tables Vol C Tables 4.2.6.8 and 6.1.1.4'
N N 0.0061 0.0033 'International Tables Vol C Tables 4.2.6.8 and 6.1.1.4'
O O 0.0106 0.0060 'International Tables Vol C Tables 4.2.6.8 and 6.1.1.4'
S S 0.1246 0.1234 'International Tables Vol C Tables 4.2.6.8 and 6.1.1.4'
V V 0.3005 0.5294 'International Tables Vol C Tables 4.2.6.8 and 6.1.1.4'

loop_
_geom_angle_atom_site_label_1
_geom_angle_atom_site_label_2
_geom_angle_atom_site_label_3
_geom_angle
O1 V1 N6 111.05(10)
O1 V1 O2 97.93(10)
N6 V1 O2 150.98(9)
O1 V1 N1 99.50(11)
N6 V1 N1 74.54(9)
O2 V1 N1 99.75(9)
O1 V1 N8 98.98(11)
N6 V1 N8 74.20(9)
O2 V1 N8 103.63(9)
N1 V1 N8 147.72(9)
O1 V1 O3 163.39(10)
N6 V1 O3 85.55(8)
O2 V1 O3 65.51(7)
N1 V1 O3 85.31(9)
N8 V1 O3 84.47(9)
O5 S1 O4 112.52(14)
O5 S1 O3 111.79(13)
O4 S1 O3 109.89(13)
O5 S1 O2 111.45(13)
O4 S1 O2 110.13(13)
O3 S1 O2 100.43(11)
S1 O2 V1 101.49(10)
S1 O3 V1 92.55(9)
C6 N3 C7 114.3(2)
C12 N6 C6 114.0(2)
C12 N6 V1 123.25(19)
C6 N6 V1 122.41(18)
C1 N1 N2 105.7(2)
C1 N1 V1 138.4(2)
N2 N1 V1 115.34(17)
C12 N5 C7 114.1(2)
N5 C12 N6 126.6(3)
N5 C12 N7 122.0(3)
N6 C12 N7 111.3(2)
C16 N8 N7 105.4(2)
C16 N8 V1 139.6(2)
N7 N8 V1 114.99(16)
C4 N2 N1 111.3(2)
C4 N2 C6 132.0(3)
N1 N2 C6 116.1(2)
C13 N7 N8 110.9(2)
C13 N7 C12 132.9(2)
N8 N7 C12 116.2(2)
N4 C7 N3 117.3(3)
N4 C7 N5 118.2(3)
N3 C7 N5 124.4(3)
N3 C6 N6 126.1(3)
N3 C6 N2 122.2(3)
N6 C6 N2 111.6(2)
C7 N4 C11 121.3(3)
C7 N4 C8 120.5(3)
C11 N4 C8 118.2(3)
C15 C13 N7 105.4(3)
C15 C13 C14 130.6(3)
N7 C13 C14 123.9(3)
N8 C16 C15 109.9(3)
N8 C16 C17 120.4(3)
C15 C16 C17 129.7(3)
O8 C20 C21 108.4(2)
O8 C20 C19 108.9(2)
C21 C20 C19 112.1(3)
O8 C20 C22 109.5(3)
C21 C20 C22 111.3(3)
C19 C20 C22 106.6(2)
N1 C1 C3 109.6(3)
N1 C1 C2 120.7(3)
C3 C1 C2 129.7(3)
O7 C18 O6 123.5(3)
O7 C18 C19 124.9(3)
O6 C18 C19 111.6(3)
O9 C21 O10 125.0(3)
O9 C21 C20 123.8(3)
O10 C21 C20 111.1(3)
C18 C19 C20 114.5(3)
O11 C23 O12 121.1(3)
O11 C23 C22 123.6(3)
O12 C23 C22 115.4(3)
C13 C15 C16 108.3(3)
C3 C4 N2 105.0(3)
C3 C4 C5 131.2(3)
N2 C4 C5 123.7(3)
C23 C22 C20 116.5(3)
N4 C11 C10 113.2(3)
C4 C3 C1 108.4(3)
N4 C8 C9 113.8(4)

loop_
_geom_bond_atom_site_label_1
_geom_bond_atom_site_label_2
_geom_bond_distance
O4 S1 1.448(2)
C9 C8 1.492(6)
V1 O1 1.579(2)
V1 N6 2.012(2)
V1 O2 2.0237(19)
V1 N1 2.103(2)
V1 N8 2.118(2)
V1 O3 2.240(2)
S1 O5 1.432(2)
S1 O3 1.5043(19)
S1 O2 1.507(2)
N3 C6 1.292(3)
N3 C7 1.367(4)
N6 C12 1.345(3)
N6 C6 1.350(3)
N1 C1 1.324(4)
N1 N2 1.381(3)
O12 C23 1.305(4)
N5 C12 1.289(3)
N5 C7 1.367(4)
C12 N7 1.393(4)
N8 C16 1.327(4)
N8 N7 1.384(3)
N2 C4 1.372(4)
N2 C6 1.389(3)
N7 C13 1.377(4)
O11 C23 1.217(4)
O9 C21 1.190(4)
O7 C18 1.200(4)
O8 C20 1.412(3)
C7 N4 1.316(4)
N4 C11 1.468(4)
N4 C8 1.473(5)
O10 C21 1.317(4)
O6 C18 1.313(4)
C13 C15 1.352(4)
C13 C14 1.487(4)
C16 C15 1.397(4)
C16 C17 1.488(5)
C20 C21 1.520(4)
C20 C19 1.522(4)
C20 C22 1.531(4)
C1 C3 1.400(5)
C1 C2 1.485(5)
C18 C19 1.493(4)
C23 C22 1.493(4)
C4 C3 1.357(5)
C4 C5 1.485(5)
C11 C10 1.490(5)
